data_4519479
loop_
_publ_author_name
'Johann O. E. Sosoe'
'Thierry Maris'
'James D. Wuest'

_publ_section_title
;
 Strongly Hydrogen-Bonded Networks Formed by Sulfate and Bisulfate Salts
 of Benzenetetramines
;
_journal_name_full 'Crystal Growth and Design'
_journal_page_first 8865
_journal_page_last 8874
_journal_paper_doi 10.1021/acs.cgd.3c00950
_journal_volume 23
_journal_year 2023
_chemical_formula_moiety 'C6 H14 N4, 2(H O4 S), O4 S'
_chemical_formula_sum 'C6 H16 N4 O12 S3'
_chemical_formula_weight 432.41
_chemical_name_systematic
;
benzene-1,2,4,5-tetrakis(ammonium) bis(hydrogen sulfate) sulfate
;
_space_group_crystal_system monoclinic
_space_group_IT_number 13
_space_group_name_Hall '-P 2yc'
_space_group_name_H-M_alt 'P 1 2/c 1'
_atom_sites_solution_hydrogens mixed
_atom_sites_solution_primary dual
_cell_angle_alpha 90
_cell_angle_beta 90.4970(10)
_cell_angle_gamma 90
_cell_formula_units_Z 2
_cell_length_a 9.3639(3)
_cell_length_b 8.0701(2)
_cell_length_c 10.3114(3)
_cell_measurement_reflns_used 9769
_cell_measurement_temperature 150
_cell_measurement_theta_max 56.950
_cell_measurement_theta_min 4.769
_cell_volume 779.18(4)
_computing_cell_refinement
;
SAINT (2020) V8.40B; Integration Software for Single Crystal Data.
Bruker AXS Inc., Madison, WI 53719-1173.
;
_computing_data_collection
;
APEX 3 (2019) Bruker AXS Inc., Madison, WI 53719-1173.
;
_computing_data_reduction
;
SAINT (2020) V8.40B; Integration Software for Single Crystal Data.
Bruker AXS Inc., Madison, WI 53719-1173.
;
_computing_molecular_graphics 'Olex2 1.3 (Dolomanov et al., 2009)'
_computing_publication_material 'Olex2 1.3 (Dolomanov et al., 2009)'
_computing_structure_refinement 'XL  (Sheldrick, 2008)'
_computing_structure_solution 'XT  (Sheldrick, 2015)'
_diffrn_ambient_temperature 150
_diffrn_detector 'CMOS Area detector'
_diffrn_detector_area_resol_mean 10.42
_diffrn_detector_type 'Bruker CMOS Photon III '
_diffrn_measured_fraction_theta_full 0.996
_diffrn_measured_fraction_theta_max 0.996
_diffrn_measurement_device 'k-geometry diffractometer'
_diffrn_measurement_device_type 'Bruker Venture Metaljet'
_diffrn_measurement_method '\w and \f scans'
_diffrn_radiation_collimation 'Focusing mirrors'
_diffrn_radiation_monochromator 'Helios MX Mirror Optics'
_diffrn_radiation_probe x-ray
_diffrn_radiation_type 'Ga K\a'
_diffrn_radiation_wavelength 1.34139
_diffrn_reflns_av_R_equivalents 0.0385
_diffrn_reflns_av_unetI/netI 0.0319
_diffrn_reflns_Laue_measured_fraction_full 0.996
_diffrn_reflns_Laue_measured_fraction_max 0.996
_diffrn_reflns_limit_h_max 11
_diffrn_reflns_limit_h_min -11
_diffrn_reflns_limit_k_max 10
_diffrn_reflns_limit_k_min -10
_diffrn_reflns_limit_l_max 12
_diffrn_reflns_limit_l_min -12
_diffrn_reflns_number 18054
_diffrn_reflns_point_group_measured_fraction_full 0.996
_diffrn_reflns_point_group_measured_fraction_max 0.996
_diffrn_reflns_theta_full 53.594
_diffrn_reflns_theta_max 56.923
_diffrn_reflns_theta_min 4.108
_diffrn_source 'Metal Jet'
_diffrn_source_current 2.86
_diffrn_source_power 0.1994564
_diffrn_source_target Ga
_diffrn_source_type 'Gallium Liquid Metal Jet Source'
_diffrn_source_voltage 69.74
_exptl_absorpt_coefficient_mu 3.336
_exptl_absorpt_correction_T_max 0.3705
_exptl_absorpt_correction_T_min 0.2512
_exptl_absorpt_correction_type multi-scan
_exptl_absorpt_process_details
;
SADABS-2016/2 (Bruker,2016/2) was used for absorption correction.
wR2(int) was 0.1616 before and 0.0801 after correction.
The Ratio of minimum to maximum transmission is 0.6780.
The \l/2 correction factor is Not present.
;
_exptl_crystal_colour 'clear light colourless'
_exptl_crystal_colour_lustre clear
_exptl_crystal_colour_modifier light
_exptl_crystal_colour_primary colourless
_exptl_crystal_density_diffrn 1.843
_exptl_crystal_description Block
_exptl_crystal_F_000 448
_exptl_crystal_recrystallization_method 'crystallised in H2SO4/H2O'
_exptl_crystal_size_max 0.23
_exptl_crystal_size_mid 0.14
_exptl_crystal_size_min 0.13
_refine_diff_density_max 0.471
_refine_diff_density_min -0.398
_refine_diff_density_rms 0.120
_refine_ls_extinction_coef 0.082(4)
_refine_ls_extinction_expression Fc^*^=kFc[1+0.001xFc^2^\l^3^/sin(2\q)]^-1/4^
_refine_ls_extinction_method 'SHELXL-2019/1 (Sheldrick 2019)'
_refine_ls_goodness_of_fit_ref 1.126
_refine_ls_hydrogen_treatment mixed
_refine_ls_matrix_type full
_refine_ls_number_parameters 144
_refine_ls_number_reflns 1597
_refine_ls_number_restraints 0
_refine_ls_restrained_S_all 1.126
_refine_ls_R_factor_all 0.0386
_refine_ls_R_factor_gt 0.0386
_refine_ls_shift/su_max 0.001
_refine_ls_shift/su_mean 0.000
_refine_ls_structure_factor_coef Fsqd
_refine_ls_weighting_details 'w=1/[\s^2^(Fo^2^)+(0.0610P)^2^+0.3563P] where P=(Fo^2^+2Fc^2^)/3'
_refine_ls_weighting_scheme calc
_refine_ls_wR_factor_gt 0.0971
_refine_ls_wR_factor_ref 0.0972
_reflns_Friedel_coverage 0.000
_reflns_Friedel_fraction_full .
_reflns_Friedel_fraction_max .
_reflns_number_gt 1595
_reflns_number_total 1597
_reflns_threshold_expression 'I > 2\s(I)'
_cod_data_source_file H4BTA_SO4_2HSO4.cif
_cod_data_source_block jw24791
_cod_depositor_comments
;
The following automatic conversions were performed:

data item '_diffrn_radiation_probe' value 'X-ray' was changed to
'x-ray' in accordance with the built-in table derived from the CIF
Core dictionary named 'cif_core.dic' version 2.4.5 last updated on
2014-11-21.

Automatic conversion script
Id: cif_fix_values 8738 2021-04-28 16:35:53Z antanas 
;
_cod_database_code 4519479

loop_
_space_group_symop_id
_space_group_symop_operation_xyz
1 'x, y, z'
2 '-x, y, -z+1/2'
3 '-x, -y, -z'
4 'x, -y, z-1/2'

loop_
_atom_site_label
_atom_site_type_symbol
_atom_site_fract_x
_atom_site_fract_y
_atom_site_fract_z
_atom_site_U_iso_or_equiv
_atom_site_adp_type
_atom_site_occupancy
_atom_site_site_symmetry_order
_atom_site_calc_flag
_atom_site_refinement_flags_posn
_atom_site_refinement_flags_adp
_atom_site_refinement_flags_occupancy
_atom_site_disorder_assembly
_atom_site_disorder_group
S1 S 0.73707(4) 0.96610(5) 0.73444(4) 0.0201(2) Uani 1 1 d . . . . .
O1 O 0.62907(15) 1.0806(2) 0.79432(15) 0.0454(5) Uani 1 1 d . . . . .
H1D H 0.549351 1.066911 0.757906 0.068 Uiso 0.5 1 calc R U P A -2
O2 O 0.73903(17) 0.99675(15) 0.59440(12) 0.0324(4) Uani 1 1 d . . . . .
O3 O 0.87183(14) 1.0253(2) 0.79872(15) 0.0393(4) Uani 1 1 d . . . . .
H3 H 0.940475 0.997142 0.761825 0.059 Uiso 0.5 1 d R U P B -1
O4 O 0.70897(17) 0.79709(17) 0.76211(13) 0.0394(4) Uani 1 1 d . . . . .
N1 N 0.75933(14) 0.68204(16) 0.48399(13) 0.0186(3) Uani 1 1 d . . . . .
H1A H 0.801(3) 0.664(3) 0.407(3) 0.038(6) Uiso 1 1 d . . . . .
H1B H 0.820(2) 0.650(3) 0.537(2) 0.030(6) Uiso 1 1 d . . . . .
H1C H 0.744(2) 0.793(3) 0.498(2) 0.028(5) Uiso 1 1 d . . . . .
N2 N 0.76241(14) 0.32531(16) 0.51743(13) 0.0189(3) Uani 1 1 d . . . . .
H2A H 0.823(2) 0.343(3) 0.457(2) 0.032(6) Uiso 1 1 d . . . . .
H2B H 0.802(2) 0.359(3) 0.588(2) 0.031(6) Uiso 1 1 d . . . . .
H2C H 0.739(2) 0.223(3) 0.521(2) 0.026(5) Uiso 1 1 d . . . . .
C1 C 0.49840(17) 0.67190(19) 0.49022(14) 0.0195(3) Uani 1 1 d . . . . .
H1 H 0.500(2) 0.793(3) 0.484(2) 0.021(5) Uiso 1 1 d . . . . .
C2 C 0.62753(16) 0.5879(2) 0.49456(14) 0.0185(3) Uani 1 1 d . . . . .
C3 C 0.62889(16) 0.4153(2) 0.50477(14) 0.0187(3) Uani 1 1 d . . . . .
S3 S 1.000000 0.52206(7) 0.750000 0.0201(2) Uani 1 2 d S T P . .
O9 O 0.99876(11) 0.62320(14) 0.63147(10) 0.0230(3) Uani 1 1 d . . . . .
O10 O 0.86979(15) 0.41785(18) 0.75016(12) 0.0328(4) Uani 1 1 d . . . . .

loop_
_atom_site_aniso_label
_atom_site_aniso_U_11
_atom_site_aniso_U_22
_atom_site_aniso_U_33
_atom_site_aniso_U_23
_atom_site_aniso_U_13
_atom_site_aniso_U_12
S1 0.0249(3) 0.0185(3) 0.0168(3) -0.00117(13) 0.00189(16) 0.00101(13)
O1 0.0308(7) 0.0691(10) 0.0361(8) -0.0308(8) -0.0105(6) 0.0254(7)
O2 0.0629(9) 0.0155(5) 0.0190(6) 0.0013(4) 0.0038(6) 0.0000(5)
O3 0.0210(6) 0.0605(10) 0.0365(8) -0.0186(7) 0.0048(6) -0.0098(6)
O4 0.0662(9) 0.0270(7) 0.0251(6) 0.0066(5) 0.0016(6) -0.0147(6)
N1 0.0232(6) 0.0151(6) 0.0177(6) 0.0002(5) 0.0047(5) -0.0004(5)
N2 0.0242(7) 0.0146(6) 0.0182(7) 0.0002(5) 0.0067(5) 0.0007(5)
C1 0.0278(8) 0.0138(7) 0.0169(7) -0.0003(5) 0.0055(6) 0.0001(6)
C2 0.0245(7) 0.0159(7) 0.0152(7) -0.0001(5) 0.0057(5) -0.0018(5)
C3 0.0256(7) 0.0158(7) 0.0147(7) -0.0002(5) 0.0064(5) 0.0017(6)
S3 0.0294(3) 0.0181(3) 0.0129(3) 0.000 0.0057(2) 0.000
O9 0.0261(6) 0.0266(6) 0.0164(6) 0.0046(4) 0.0032(4) -0.0032(4)
O10 0.0488(8) 0.0313(7) 0.0184(6) -0.0011(5) 0.0085(5) -0.0174(6)

loop_
_atom_type_symbol
_atom_type_description
_atom_type_scat_dispersion_real
_atom_type_scat_dispersion_imag
_atom_type_scat_source
C C 0.0137 0.0067 'International Tables Vol C Tables 4.2.6.8 and 6.1.1.4'
H H 0.0000 0.0000 'International Tables Vol C Tables 4.2.6.8 and 6.1.1.4'
N N 0.0241 0.0134 'International Tables Vol C Tables 4.2.6.8 and 6.1.1.4'
O O 0.0389 0.0241 'International Tables Vol C Tables 4.2.6.8 and 6.1.1.4'
S S 0.2925 0.4295 'International Tables Vol C Tables 4.2.6.8 and 6.1.1.4'

loop_
_geom_angle_atom_site_label_1
_geom_angle_atom_site_label_2
_geom_angle_atom_site_label_3
_geom_angle
_geom_angle_site_symmetry_1
_geom_angle_site_symmetry_3
O2 S1 O1 108.33(9) . .
O2 S1 O3 111.37(9) . .
O3 S1 O1 100.89(8) . .
O4 S1 O1 112.40(10) . .
O4 S1 O2 111.38(8) . .
O4 S1 O3 112.00(10) . .
S1 O1 H1D 109.5 . .
S1 O3 H3 112.6 . .
H1A N1 H1B 103(2) . .
H1A N1 H1C 112(2) . .
H1B N1 H1C 108(2) . .
C2 N1 H1A 110.8(16) . .
C2 N1 H1B 111.3(16) . .
C2 N1 H1C 111.2(14) . .
H2A N2 H2B 107(2) . .
H2A N2 H2C 111(2) . .
H2B N2 H2C 112(2) . .
C3 N2 H2A 114.9(15) . .
C3 N2 H2B 106.3(16) . .
C3 N2 H2C 105.5(15) . .
C2 C1 H1 118.4(12) . .
C3 C1 H1 121.5(12) 3_666 .
C3 C1 C2 120.07(14) 3_666 .
C1 C2 N1 118.87(14) . .
C1 C2 C3 119.81(14) . .
C3 C2 N1 121.29(13) . .
C1 C3 N2 118.93(14) 3_666 .
C1 C3 C2 120.12(14) 3_666 .
C2 C3 N2 120.87(14) . .
O9 S3 O9 112.53(10) . 2_756
O9 S3 O10 108.40(7) . .
O9 S3 O10 108.36(6) . 2_756
O9 S3 O10 108.36(6) 2_756 .
O9 S3 O10 108.40(7) 2_756 2_756
O10 S3 O10 110.81(12) . 2_756

loop_
_geom_bond_atom_site_label_1
_geom_bond_atom_site_label_2
_geom_bond_distance
_geom_bond_site_symmetry_2
S1 O1 1.5062(13) .
S1 O2 1.4653(13) .
S1 O3 1.4984(14) .
S1 O4 1.4185(14) .
O1 H1D 0.8400 .
O3 H3 0.7834 .
N1 H1A 0.90(3) .
N1 H1B 0.83(2) .
N1 H1C 0.91(2) .
N1 C2 1.4540(19) .
N2 H2A 0.86(3) .
N2 H2B 0.85(3) .
N2 H2C 0.85(2) .
N2 C3 1.4507(19) .
C1 H1 0.98(2) .
C1 C2 1.387(2) .
C1 C3 1.385(2) 3_666
C2 C3 1.397(2) .
S3 O9 1.4696(11) .
S3 O9 1.4696(11) 2_756
S3 O10 1.4812(13) .
S3 O10 1.4812(13) 2_756

loop_
_geom_hbond_atom_site_label_D
_geom_hbond_atom_site_label_H
_geom_hbond_atom_site_label_A
_geom_hbond_distance_DH
_geom_hbond_distance_HA
_geom_hbond_distance_DA
_geom_hbond_angle_DHA
_geom_hbond_site_symmetry_A
_geom_hbond_publ_flag
O1 H1D O1 0.84 1.75 2.577(3) 165.7 2_656 yes
O3 H3 O3 0.78 1.88 2.610(3) 153.9 2_756 yes
N1 H1A O10 0.90(3) 1.87(3) 2.7525(18) 168(2) 4_565 yes
N1 H1B O9 0.83(2) 1.94(2) 2.7397(18) 162(2) . yes
N1 H1C O2 0.91(2) 1.93(2) 2.7904(18) 157(2) . yes
N2 H2A O9 0.86(3) 1.93(2) 2.7551(17) 161(2) 3_766 yes
N2 H2B O10 0.85(3) 1.85(3) 2.6993(19) 173(2) . yes
N2 H2C O2 0.85(2) 1.98(2) 2.7769(18) 156(2) 1_545 yes

loop_
_geom_torsion_atom_site_label_1
_geom_torsion_atom_site_label_2
_geom_torsion_atom_site_label_3
_geom_torsion_atom_site_label_4
_geom_torsion
_geom_torsion_site_symmetry_1
_geom_torsion_site_symmetry_2
_geom_torsion_site_symmetry_3
_geom_torsion_site_symmetry_4
N1 C2 C3 N2 5.8(2) . . . .
N1 C2 C3 C1 -177.56(13) . . . 3_666
C1 C2 C3 N2 -176.22(13) . . . .
C1 C2 C3 C1 0.4(2) . . . 3_666
C3 C1 C2 N1 177.61(13) 3_666 . . .
C3 C1 C2 C3 -0.4(2) 3_666 . . .

_cod_database_fobs_code 4519479
